data_2221349
loop_
_publ_author_name
'Shi, Ai-E'
'Hou, Yan-Jun'
'Zhang, Yi-Ming'
'Hou, Guang-Feng'
'Gao, Jin-Sheng'

_publ_section_title
;
 1,4-Bis[(1<i>H</i>-pyrazol-1-yl)methyl]benzene dihydrate
;
_journal_coeditor_code FL2236
_journal_issue 4
_journal_name_full 'Acta Crystallographica Section E'
_journal_page_first o690
_journal_paper_doi 10.1107/S1600536809007521
_journal_volume 65
_journal_year 2009
_chemical_formula_iupac 'C14 H14 N4, 2H2 O'
_chemical_formula_moiety 'C14 H14 N4 , 2H2 O'
_chemical_formula_sum 'C14 H18 N4 O2'
_chemical_formula_weight 274.32
_chemical_name_systematic
;
1,4-Bis[(1<i>H</i>-pyrazol-1-yl)methyl]benzene dihydrate
;
_space_group_IT_number 14
_symmetry_cell_setting monoclinic
_symmetry_space_group_name_Hall '-P 2ybc'
_symmetry_space_group_name_H-M 'P 1 21/c 1'
_atom_sites_solution_hydrogens geom
_atom_sites_solution_primary direct
_atom_sites_solution_secondary difmap
_cell_angle_alpha 90.00
_cell_angle_beta 91.15(2)
_cell_angle_gamma 90.00
_cell_formula_units_Z 4
_cell_length_a 4.680(2)
_cell_length_b 18.640(8)
_cell_length_c 16.974(10)
_cell_measurement_reflns_used 8012
_cell_measurement_temperature 291(2)
_cell_measurement_theta_max 54.91
_cell_measurement_theta_min 6.49
_cell_volume 1480.4(13)
_computing_cell_refinement 'RAPID-AUTO (Rigaku, 1998)'
_computing_data_collection 'RAPID-AUTO (Rigaku, 1998)'
_computing_data_reduction 'CrystalStructure (Rigaku/MSC, 2002)'
_computing_molecular_graphics 'SHELXTL (Sheldrick, 2008)'
_computing_publication_material 'SHELXL97 (Sheldrick, 2008)'
_computing_structure_refinement 'SHELXL97 (Sheldrick, 2008)'
_computing_structure_solution 'SHELXS97 (Sheldrick, 2008)'
_diffrn_ambient_temperature 291(2)
_diffrn_measured_fraction_theta_full 0.997
_diffrn_measured_fraction_theta_max 0.997
_diffrn_measurement_device_type 'Rigaku R-AXIS RAPID'
_diffrn_measurement_method '\w scan'
_diffrn_radiation_monochromator graphite
_diffrn_radiation_source 'fine-focus sealed tube'
_diffrn_radiation_type MoK\a
_diffrn_radiation_wavelength 0.71073
_diffrn_reflns_av_R_equivalents 0.0497
_diffrn_reflns_av_sigmaI/netI 0.0444
_diffrn_reflns_limit_h_max 5
_diffrn_reflns_limit_h_min -6
_diffrn_reflns_limit_k_max 24
_diffrn_reflns_limit_k_min -23
_diffrn_reflns_limit_l_max 22
_diffrn_reflns_limit_l_min -22
_diffrn_reflns_number 14065
_diffrn_reflns_theta_full 27.46
_diffrn_reflns_theta_max 27.46
_diffrn_reflns_theta_min 3.25
_diffrn_standards_decay_% 0
_diffrn_standards_interval_count 0
_diffrn_standards_interval_time 0
_diffrn_standards_number 0
_exptl_absorpt_coefficient_mu 0.085
_exptl_absorpt_correction_T_max 0.9841
_exptl_absorpt_correction_T_min 0.9557
_exptl_absorpt_correction_type multi-scan
_exptl_absorpt_process_details '(ABSCOR; Higashi, 1995)'
_exptl_crystal_colour colorless
_exptl_crystal_density_diffrn 1.231
_exptl_crystal_density_method 'not measured'
_exptl_crystal_description block
_exptl_crystal_F_000 584
_exptl_crystal_size_max 0.29
_exptl_crystal_size_mid 0.27
_exptl_crystal_size_min 0.19
_refine_diff_density_max 0.137
_refine_diff_density_min -0.130
_refine_ls_extinction_method none
_refine_ls_goodness_of_fit_ref 1.004
_refine_ls_hydrogen_treatment constr
_refine_ls_matrix_type full
_refine_ls_number_parameters 181
_refine_ls_number_reflns 3361
_refine_ls_number_restraints 0
_refine_ls_restrained_S_all 1.004
_refine_ls_R_factor_all 0.1128
_refine_ls_R_factor_gt 0.0478
_refine_ls_shift/su_max 0.000
_refine_ls_shift/su_mean 0.000
_refine_ls_structure_factor_coef Fsqd
_refine_ls_weighting_details 'calc w=1/[\s^2^(Fo^2^)+(0.0547P)^2^+0.0000P] where P=(Fo^2^+2Fc^2^)/3'
_refine_ls_weighting_scheme calc
_refine_ls_wR_factor_gt 0.1027
_refine_ls_wR_factor_ref 0.1227
_reflns_number_gt 1735
_reflns_number_total 3361
_reflns_threshold_expression >2sigma(I)
_cod_data_source_file fl2236.cif
_cod_data_source_block I
_cod_original_cell_volume 1480.6(13)
_cod_original_sg_symbol_H-M 'P 21/c'
_cod_database_code 2221349
_cod_database_fobs_code 2221349

loop_
_symmetry_equiv_pos_as_xyz
'x, y, z'
'-x, y+1/2, -z+1/2'
'-x, -y, -z'
'x, -y-1/2, z-1/2'

loop_
_atom_site_type_symbol
_atom_site_label
_atom_site_fract_x
_atom_site_fract_y
_atom_site_fract_z
_atom_site_U_iso_or_equiv
_atom_site_adp_type
_atom_site_calc_flag
_atom_site_refinement_flags
_atom_site_occupancy
_atom_site_disorder_assembly
_atom_site_disorder_group
C C1 0.8625(5) 0.35411(10) 0.69781(13) 0.0727(6) Uani d . 1 . .
H H1 0.7584 0.3209 0.6680 0.087 Uiso calc R 1 . .
C C2 1.0682(5) 0.33893(11) 0.75233(13) 0.0784(6) Uani d . 1 . .
H H2 1.1345 0.2939 0.7677 0.094 Uiso calc R 1 . .
C C3 1.1572(4) 0.40427(12) 0.77993(12) 0.0737(6) Uani d . 1 . .
H H3 1.2983 0.4104 0.8187 0.088 Uiso calc R 1 . .
C C4 0.6675(4) 0.46818(11) 0.63845(12) 0.0709(6) Uani d . 1 . .
H H4 0.6093 0.5124 0.6635 0.085 Uiso calc R 1 . .
H H5 0.4963 0.4419 0.6231 0.085 Uiso calc R 1 . .
C C5 0.8366(3) 0.48549(9) 0.56601(11) 0.0551(4) Uani d . 1 . .
C C6 0.8351(4) 0.43987(10) 0.50232(12) 0.0642(5) Uani d . 1 . .
H H6 0.7232 0.3987 0.5034 0.077 Uiso calc R 1 . .
C C7 1.0049(4) 0.54625(9) 0.56293(11) 0.0622(5) Uani d . 1 . .
H H7 1.0099 0.5779 0.6053 0.075 Uiso calc R 1 . .
C C8 0.5827(4) 0.27680(10) -0.07594(13) 0.0724(6) Uani d . 1 . .
H H8 0.6642 0.2909 -0.1230 0.087 Uiso calc R 1 . .
C C9 0.3835(5) 0.22438(10) -0.06711(15) 0.0776(6) Uani d . 1 . .
H H9 0.3016 0.1955 -0.1061 0.093 Uiso calc R 1 . .
C C10 0.3302(4) 0.22347(9) 0.01191(14) 0.0706(6) Uani d . 1 . .
H H10 0.2015 0.1925 0.0354 0.085 Uiso calc R 1 . .
C C11 0.8187(4) 0.36625(9) 0.01523(13) 0.0663(5) Uani d . 1 . .
H H11 0.9808 0.3674 -0.0195 0.080 Uiso calc R 1 . .
H H12 0.8916 0.3612 0.0688 0.080 Uiso calc R 1 . .
C C12 0.6550(3) 0.43624(8) 0.00771(11) 0.0527(4) Uani d . 1 . .
C C13 0.6725(4) 0.47764(9) -0.05894(11) 0.0616(5) Uani d . 1 . .
H H13 0.7898 0.4630 -0.0995 0.074 Uiso calc R 1 . .
C C14 0.4809(4) 0.45945(9) 0.06678(11) 0.0624(5) Uani d . 1 . .
H H14 0.4663 0.4324 0.1126 0.075 Uiso calc R 1 . .
N N1 0.8358(3) 0.42535(8) 0.69450(8) 0.0559(4) Uani d . 1 . .
N N2 1.0191(3) 0.45779(8) 0.74505(9) 0.0660(4) Uani d . 1 . .
N N3 0.6401(3) 0.30445(7) -0.00459(10) 0.0579(4) Uani d . 1 . .
N N4 0.4843(3) 0.27223(7) 0.05120(10) 0.0638(4) Uani d . 1 . .
O O1 0.4928(3) 0.31462(7) 0.21740(9) 0.0847(4) Uani d . 1 . .
H H15 0.4939 0.3031 0.1690 0.127 Uiso d R 1 . .
H H16 0.3374 0.3373 0.2238 0.127 Uiso d R 1 . .
O O2 0.9966(3) 0.38581(8) 0.24291(10) 0.1062(6) Uani d . 1 . .
H H17 0.9746 0.4311 0.2421 0.159 Uiso d R 1 . .
H H18 0.8329 0.3663 0.2386 0.159 Uiso d R 1 . .

loop_
_atom_site_aniso_label
_atom_site_aniso_U_11
_atom_site_aniso_U_22
_atom_site_aniso_U_33
_atom_site_aniso_U_12
_atom_site_aniso_U_13
_atom_site_aniso_U_23
C1 0.0920(14) 0.0568(11) 0.0693(14) -0.0064(10) 0.0027(12) 0.0032(10)
C2 0.0967(15) 0.0713(13) 0.0674(14) 0.0235(12) 0.0093(12) 0.0138(11)
C3 0.0689(12) 0.0959(16) 0.0562(12) 0.0135(12) -0.0021(10) 0.0092(11)
C4 0.0529(10) 0.0895(13) 0.0704(14) 0.0117(9) 0.0054(10) 0.0187(11)
C5 0.0413(9) 0.0633(10) 0.0605(12) 0.0094(8) -0.0013(8) 0.0145(9)
C6 0.0646(11) 0.0599(10) 0.0679(13) -0.0089(9) -0.0060(10) 0.0122(10)
C7 0.0708(11) 0.0571(10) 0.0587(12) 0.0052(9) -0.0026(10) 0.0019(9)
C8 0.0854(14) 0.0656(12) 0.0664(15) 0.0127(11) 0.0027(11) 0.0025(10)
C9 0.0921(15) 0.0559(11) 0.0839(18) 0.0042(11) -0.0177(13) -0.0075(11)
C10 0.0695(12) 0.0487(10) 0.0935(18) -0.0009(9) 0.0001(12) 0.0009(10)
C11 0.0505(10) 0.0544(10) 0.0936(16) 0.0012(8) -0.0073(10) 0.0040(10)
C12 0.0423(8) 0.0491(9) 0.0665(12) -0.0049(7) -0.0047(8) 0.0034(8)
C13 0.0599(10) 0.0607(11) 0.0646(13) 0.0022(8) 0.0130(9) 0.0007(9)
C14 0.0708(11) 0.0570(10) 0.0596(12) 0.0019(9) 0.0029(10) 0.0135(9)
N1 0.0495(8) 0.0641(9) 0.0543(9) 0.0008(7) 0.0061(7) 0.0091(7)
N2 0.0680(9) 0.0699(9) 0.0601(10) -0.0009(8) 0.0042(8) -0.0023(8)
N3 0.0561(8) 0.0491(7) 0.0682(11) 0.0080(7) -0.0015(8) 0.0022(8)
N4 0.0669(9) 0.0537(8) 0.0709(11) 0.0047(8) 0.0043(8) 0.0025(8)
O1 0.0878(9) 0.0774(9) 0.0887(11) -0.0004(7) -0.0012(8) 0.0027(8)
O2 0.0867(10) 0.0885(10) 0.1433(16) 0.0021(8) 0.0031(10) -0.0361(10)

loop_
_atom_type_symbol
_atom_type_description
_atom_type_scat_dispersion_real
_atom_type_scat_dispersion_imag
_atom_type_scat_source
C C 0.0033 0.0016 'International Tables Vol C Tables 4.2.6.8 and 6.1.1.4'
H H 0.0000 0.0000 'International Tables Vol C Tables 4.2.6.8 and 6.1.1.4'
N N 0.0061 0.0033 'International Tables Vol C Tables 4.2.6.8 and 6.1.1.4'
O O 0.0106 0.0060 'International Tables Vol C Tables 4.2.6.8 and 6.1.1.4'

loop_
_geom_angle_atom_site_label_1
_geom_angle_atom_site_label_2
_geom_angle_atom_site_label_3
_geom_angle_site_symmetry_1
_geom_angle_site_symmetry_3
_geom_angle
_geom_angle_publ_flag
N1 C1 C2 . . 107.56(18) ?
N1 C1 H1 . . 126.2 ?
C2 C1 H1 . . 126.2 ?
C1 C2 C3 . . 104.84(18) ?
C1 C2 H2 . . 127.6 ?
C3 C2 H2 . . 127.6 ?
N2 C3 C2 . . 112.08(19) ?
N2 C3 H3 . . 124.0 ?
C2 C3 H3 . . 124.0 ?
N1 C4 C5 . . 111.25(14) ?
N1 C4 H4 . . 109.4 ?
C5 C4 H4 . . 109.4 ?
N1 C4 H5 . . 109.4 ?
C5 C4 H5 . . 109.4 ?
H4 C4 H5 . . 108.0 ?
C6 C5 C7 . . 118.11(16) ?
C6 C5 C4 . . 120.89(17) ?
C7 C5 C4 . . 120.97(18) ?
C7 C6 C5 3_766 . 121.54(17) ?
C7 C6 H6 3_766 . 119.2 ?
C5 C6 H6 . . 119.2 ?
C6 C7 C5 3_766 . 120.36(17) ?
C6 C7 H7 3_766 . 119.8 ?
C5 C7 H7 . . 119.8 ?
N3 C8 C9 . . 107.6(2) ?
N3 C8 H8 . . 126.2 ?
C9 C8 H8 . . 126.2 ?
C8 C9 C10 . . 104.80(19) ?
C8 C9 H9 . . 127.6 ?
C10 C9 H9 . . 127.6 ?
N4 C10 C9 . . 112.01(18) ?
N4 C10 H10 . . 124.0 ?
C9 C10 H10 . . 124.0 ?
N3 C11 C12 . . 111.94(14) ?
N3 C11 H11 . . 109.2 ?
C12 C11 H11 . . 109.2 ?
N3 C11 H12 . . 109.2 ?
C12 C11 H12 . . 109.2 ?
H11 C11 H12 . . 107.9 ?
C13 C12 C14 . . 118.04(16) ?
C13 C12 C11 . . 120.95(17) ?
C14 C12 C11 . . 121.00(16) ?
C12 C13 C14 . 3_665 121.16(16) ?
C12 C13 H13 . . 119.4 ?
C14 C13 H13 3_665 . 119.4 ?
C12 C14 C13 . 3_665 120.80(16) ?
C12 C14 H14 . . 119.6 ?
C13 C14 H14 3_665 . 119.6 ?
C1 N1 N2 . . 111.26(16) ?
C1 N1 C4 . . 128.31(17) ?
N2 N1 C4 . . 119.92(15) ?
C3 N2 N1 . . 104.26(16) ?
C8 N3 N4 . . 111.25(16) ?
C8 N3 C11 . . 128.06(17) ?
N4 N3 C11 . . 120.37(16) ?
C10 N4 N3 . . 104.34(16) ?
H15 O1 H16 . . 105.7 ?
H17 O2 H18 . . 108.3 ?

loop_
_geom_bond_atom_site_label_1
_geom_bond_atom_site_label_2
_geom_bond_site_symmetry_2
_geom_bond_distance
_geom_bond_publ_flag
C1 N1 . 1.335(2) ?
C1 C2 . 1.352(3) ?
C1 H1 . 0.9300 ?
C2 C3 . 1.367(3) ?
C2 H2 . 0.9300 ?
C3 N2 . 1.322(2) ?
C3 H3 . 0.9300 ?
C4 N1 . 1.460(2) ?
C4 C5 . 1.510(2) ?
C4 H4 . 0.9700 ?
C4 H5 . 0.9700 ?
C5 C6 . 1.375(3) ?
C5 C7 . 1.381(2) ?
C6 C7 3_766 1.374(3) ?
C6 H6 . 0.9300 ?
C7 C6 3_766 1.374(3) ?
C7 H7 . 0.9300 ?
C8 N3 . 1.339(2) ?
C8 C9 . 1.361(3) ?
C8 H8 . 0.9300 ?
C9 C10 . 1.369(3) ?
C9 H9 . 0.9300 ?
C10 N4 . 1.331(2) ?
C10 H10 . 0.9300 ?
C11 N3 . 1.459(2) ?
C11 C12 . 1.517(2) ?
C11 H11 . 0.9700 ?
C11 H12 . 0.9700 ?
C12 C13 . 1.373(2) ?
C12 C14 . 1.375(2) ?
C13 C14 3_665 1.380(2) ?
C13 H13 . 0.9300 ?
C14 C13 3_665 1.380(2) ?
C14 H14 . 0.9300 ?
N1 N2 . 1.345(2) ?
N3 N4 . 1.348(2) ?
O1 H15 . 0.8500 ?
O1 H16 . 0.8500 ?
O2 H17 . 0.8500 ?
O2 H18 . 0.8500 ?

loop_
_geom_hbond_atom_site_label_D
_geom_hbond_atom_site_label_H
_geom_hbond_atom_site_label_A
_geom_hbond_site_symmetry_A
_geom_hbond_distance_DH
_geom_hbond_distance_HA
_geom_hbond_distance_DA
_geom_hbond_angle_DHA
O1 H15 N4 . 0.85 2.08 2.929(3) 177.9
O1 H16 O2 1_455 0.85 1.87 2.717(2) 177.3
O2 H17 N2 3_766 0.85 2.08 2.923(2) 169.7
O2 H18 O1 . 0.85 1.89 2.733(2) 171.6
